data_7208883
loop_
_publ_author_name
'Huang, Sheng-Li'
'Zhang, Long'
'Lin, Yue-Jian'
'Jin, Guo-Xin'

_publ_section_title
;
 Discrepant gas adsorption in isostructural heterometallic coordination
 polymers: strong dependence of metal identity
;
_journal_issue 1
_journal_name_full CrystEngComm
_journal_page_first 78
_journal_paper_doi 10.1039/c2ce26072g
_journal_volume 15
_journal_year 2013
_chemical_formula_sum 'C24 H36 Cu N6 Ni O11'
_chemical_formula_weight 706.84
_chemical_name_systematic
;
?
;
_space_group_IT_number 14
_symmetry_cell_setting monoclinic
_symmetry_space_group_name_Hall '-P 2ybc'
_symmetry_space_group_name_H-M 'P 1 21/c 1'
_atom_sites_solution_hydrogens geom
_atom_sites_solution_primary direct
_atom_sites_solution_secondary difmap
_audit_creation_method SHELXL-97
_cell_angle_alpha 90.00
_cell_angle_beta 115.0970(10)
_cell_angle_gamma 90.00
_cell_formula_units_Z 4
_cell_length_a 13.8978(8)
_cell_length_b 15.0595(9)
_cell_length_c 15.5605(9)
_cell_measurement_reflns_used 3649
_cell_measurement_temperature 173(2)
_cell_measurement_theta_max 27.62
_cell_measurement_theta_min 2.71
_cell_volume 2949.3(3)
_computing_cell_refinement 'Bruker SAINT'
_computing_data_collection 'Bruker APEX2'
_computing_data_reduction 'Bruker SAINT'
_computing_molecular_graphics 'Bruker SHELXTL'
_computing_publication_material 'Bruker SHELXTL'
_computing_structure_refinement 'SHELXL-97 (Sheldrick, 1997)'
_computing_structure_solution 'SHELXS-97 (Sheldrick, 1990)'
_diffrn_ambient_temperature 173(2)
_diffrn_measured_fraction_theta_full 0.996
_diffrn_measured_fraction_theta_max 0.996
_diffrn_measurement_device_type 'Bruker APEX-II CCD'
_diffrn_measurement_method '\f and \w scans'
_diffrn_radiation_monochromator graphite
_diffrn_radiation_source 'fine-focus sealed tube'
_diffrn_radiation_type MoK\a
_diffrn_radiation_wavelength 0.71073
_diffrn_reflns_av_R_equivalents 0.0464
_diffrn_reflns_av_sigmaI/netI 0.0552
_diffrn_reflns_limit_h_max 18
_diffrn_reflns_limit_h_min -15
_diffrn_reflns_limit_k_max 17
_diffrn_reflns_limit_k_min -19
_diffrn_reflns_limit_l_max 19
_diffrn_reflns_limit_l_min -20
_diffrn_reflns_number 21899
_diffrn_reflns_theta_full 27.73
_diffrn_reflns_theta_max 27.73
_diffrn_reflns_theta_min 1.62
_diffrn_standards_decay_% 4.66
_exptl_absorpt_coefficient_mu 1.427
_exptl_absorpt_correction_T_max 0.8823
_exptl_absorpt_correction_T_min 0.8704
_exptl_absorpt_correction_type multi-scan
_exptl_absorpt_process_details sadabs
_exptl_crystal_colour green
_exptl_crystal_density_diffrn 1.592
_exptl_crystal_density_method 'not measured'
_exptl_crystal_description prism
_exptl_crystal_F_000 1468
_exptl_crystal_size_max 0.10
_exptl_crystal_size_mid 0.10
_exptl_crystal_size_min 0.09
_platon_squeeze_details
;
;
_refine_diff_density_max 0.407
_refine_diff_density_min -0.334
_refine_diff_density_rms 0.077
_refine_ls_extinction_method none
_refine_ls_goodness_of_fit_ref 0.942
_refine_ls_hydrogen_treatment mixed
_refine_ls_matrix_type full
_refine_ls_number_parameters 428
_refine_ls_number_reflns 6911
_refine_ls_number_restraints 4
_refine_ls_restrained_S_all 0.942
_refine_ls_R_factor_all 0.0631
_refine_ls_R_factor_gt 0.0362
_refine_ls_shift/su_max 0.001
_refine_ls_shift/su_mean 0.000
_refine_ls_structure_factor_coef Fsqd
_refine_ls_weighting_details 'calc w=1/[\s^2^(Fo^2^)+(0.0428P)^2^+0.0000P] where P=(Fo^2^+2Fc^2^)/3'
_refine_ls_weighting_scheme calc
_refine_ls_wR_factor_gt 0.0784
_refine_ls_wR_factor_ref 0.0867
_reflns_number_gt 4829
_reflns_number_total 6911
_reflns_threshold_expression >2sigma(I)
_cod_data_source_file c2ce26072g.txt
_cod_data_source_block mo_01101a
_cod_depositor_comments
;
The following automatic conversions were performed:

'_symmetry_cell_setting' value 'Monoclinic' changed to 'monoclinic'
according to /home/saulius/struct/CIF-dictionaries/cif_core.dic
dictionary named 'cif_core.dic' version 2.4.2 from 2011-04-26.

Automatic conversion script
Id: cif_fix_values 1891 2012-01-12 08:04:46Z andrius 
;
_cod_original_sg_symbol_H-M P2(1)/c
_cod_database_code 7208883

loop_
_symmetry_equiv_pos_as_xyz
'x, y, z'
'-x, y+1/2, -z+1/2'
'-x, -y, -z'
'x, -y-1/2, z-1/2'

loop_
_atom_site_label
_atom_site_type_symbol
_atom_site_fract_x
_atom_site_fract_y
_atom_site_fract_z
_atom_site_U_iso_or_equiv
_atom_site_adp_type
_atom_site_occupancy
_atom_site_symmetry_multiplicity
_atom_site_calc_flag
_atom_site_refinement_flags
Cu1 Cu 0.35782(2) 0.88094(2) 0.39242(2) 0.01755(8) Uani 1 1 d .
Ni1 Ni 0.14931(2) 0.25601(2) 0.36735(2) 0.01545(8) Uani 1 1 d .
N1 N 0.07696(16) 0.35112(15) 0.26319(15) 0.0197(5) Uani 1 1 d D
H1 H 0.0244(17) 0.3711(18) 0.2741(18) 0.023(8) Uiso 1 1 d D
N2 N 0.25878(16) 0.35514(15) 0.43664(15) 0.0205(5) Uani 1 1 d D
H2 H 0.3155(17) 0.346(2) 0.427(2) 0.033(9) Uiso 1 1 d D
N3 N 0.22483(16) 0.16199(15) 0.47205(14) 0.0185(5) Uani 1 1 d D
H3 H 0.2749(17) 0.1372(17) 0.4607(17) 0.016(7) Uiso 1 1 d D
N4 N 0.04105(16) 0.15690(14) 0.29884(15) 0.0191(5) Uani 1 1 d .
H4 H -0.020(3) 0.162(2) 0.308(2) 0.058(11) Uiso 1 1 d .
N5 N 0.35543(15) 0.88375(14) 0.51826(13) 0.0165(4) Uani 1 1 d .
N6 N 0.35868(15) 0.88564(14) 0.26565(14) 0.0174(4) Uani 1 1 d .
O1 O 0.24251(15) 0.21647(14) 0.29321(13) 0.0222(4) Uani 1 1 d D
H1C H 0.287(3) 0.255(2) 0.296(2) 0.037(10) Uiso 1 1 d .
H1D H 0.266(3) 0.1667(14) 0.305(2) 0.047(11) Uiso 1 1 d D
O2 O 0.05292(15) 0.28927(15) 0.44116(14) 0.0246(4) Uani 1 1 d .
H2C H 0.002(3) 0.250(3) 0.432(3) 0.058(12) Uiso 1 1 d .
H2D H 0.034(3) 0.342(3) 0.432(3) 0.069(14) Uiso 1 1 d .
O3 O 0.51161(13) 0.89909(12) 0.46800(11) 0.0195(4) Uani 1 1 d .
O4 O 0.63102(12) 0.92799(13) 0.61577(12) 0.0220(4) Uani 1 1 d .
O5 O 0.10268(15) 0.82724(15) 0.57855(14) 0.0334(5) Uani 1 1 d .
O6 O 0.19779(15) 0.84415(15) 0.73416(13) 0.0331(5) Uani 1 1 d .
O7 O 0.20420(13) 0.89842(12) 0.31830(12) 0.0203(4) Uani 1 1 d .
O8 O 0.08438(13) 0.93004(13) 0.17191(12) 0.0248(4) Uani 1 1 d .
O9 O 0.60881(14) 0.82831(16) 0.20339(13) 0.0365(5) Uani 1 1 d .
O10 O 0.51174(14) 0.83777(15) 0.04788(13) 0.0323(5) Uani 1 1 d .
O11 O 0.3532(2) 0.73421(15) 0.38811(17) 0.0402(6) Uani 1 1 d .
H11A H 0.398(3) 0.703(2) 0.429(2) 0.045(11) Uiso 1 1 d .
H11B H 0.312(3) 0.709(2) 0.344(2) 0.047(12) Uiso 1 1 d .
C1 C 0.1577(2) 0.42195(18) 0.28166(19) 0.0241(6) Uani 1 1 d .
H1A H 0.1231 0.4769 0.2477 0.029 Uiso 1 1 calc R
H1B H 0.2107 0.4030 0.2584 0.029 Uiso 1 1 calc R
C2 C 0.2120(2) 0.43931(18) 0.38724(19) 0.0261(6) Uani 1 1 d .
H2A H 0.2684 0.4845 0.4012 0.031 Uiso 1 1 calc R
H2B H 0.1598 0.4622 0.4097 0.031 Uiso 1 1 calc R
C3 C 0.2962(2) 0.36009(19) 0.54141(18) 0.0257(6) Uani 1 1 d .
H3A H 0.2357 0.3748 0.5565 0.031 Uiso 1 1 calc R
H3B H 0.3498 0.4079 0.5671 0.031 Uiso 1 1 calc R
C4 C 0.3454(2) 0.27158(19) 0.58847(19) 0.0259(6) Uani 1 1 d .
H4A H 0.3991 0.2537 0.5657 0.031 Uiso 1 1 calc R
H4B H 0.3831 0.2812 0.6578 0.031 Uiso 1 1 calc R
C5 C 0.2675(2) 0.19510(19) 0.57064(17) 0.0243(6) Uani 1 1 d .
H5A H 0.3038 0.1458 0.6146 0.029 Uiso 1 1 calc R
H5B H 0.2078 0.2152 0.5846 0.029 Uiso 1 1 calc R
C6 C 0.1463(2) 0.09005(18) 0.45299(18) 0.0236(6) Uani 1 1 d .
H6A H 0.0930 0.1071 0.4766 0.028 Uiso 1 1 calc R
H6B H 0.1823 0.0352 0.4862 0.028 Uiso 1 1 calc R
C7 C 0.0922(2) 0.07371(18) 0.34719(19) 0.0261(6) Uani 1 1 d .
H7A H 0.1450 0.0540 0.3242 0.031 Uiso 1 1 calc R
H7B H 0.0380 0.0265 0.3330 0.031 Uiso 1 1 calc R
C8 C 0.0050(2) 0.15266(18) 0.19441(18) 0.0241(6) Uani 1 1 d .
H8A H -0.0480 0.1045 0.1681 0.029 Uiso 1 1 calc R
H8B H 0.0662 0.1386 0.1801 0.029 Uiso 1 1 calc R
C9 C -0.0446(2) 0.24061(19) 0.14715(18) 0.0249(6) Uani 1 1 d .
H9A H -0.0821 0.2307 0.0778 0.030 Uiso 1 1 calc R
H9B H -0.0986 0.2582 0.1698 0.030 Uiso 1 1 calc R
C10 C 0.0328(2) 0.31780(19) 0.16470(18) 0.0250(6) Uani 1 1 d .
H10A H 0.0919 0.2983 0.1497 0.030 Uiso 1 1 calc R
H10B H -0.0044 0.3670 0.1210 0.030 Uiso 1 1 calc R
C11 C 0.45190(18) 0.89999(16) 0.58917(17) 0.0165(5) Uani 1 1 d .
C12 C 0.46739(19) 0.90401(18) 0.68235(17) 0.0229(6) Uani 1 1 d .
H12 H 0.5355 0.9170 0.7312 0.027 Uiso 1 1 calc R
C13 C 0.3806(2) 0.88858(19) 0.70388(17) 0.0235(6) Uani 1 1 d .
H13 H 0.3891 0.8922 0.7676 0.028 Uiso 1 1 calc R
C14 C 0.28269(19) 0.86802(17) 0.63178(17) 0.0186(5) Uani 1 1 d .
C15 C 0.27302(18) 0.86805(17) 0.53906(17) 0.0176(5) Uani 1 1 d .
H15 H 0.2054 0.8565 0.4887 0.021 Uiso 1 1 calc R
C16 C 0.53948(18) 0.91034(16) 0.55644(17) 0.0171(5) Uani 1 1 d .
C17 C 0.1864(2) 0.84409(18) 0.65015(18) 0.0213(6) Uani 1 1 d .
C18 C 0.26110(19) 0.89631(17) 0.19559(17) 0.0174(5) Uani 1 1 d .
C19 C 0.2419(2) 0.89145(19) 0.10125(18) 0.0234(6) Uani 1 1 d .
H19 H 0.1724 0.9002 0.0527 0.028 Uiso 1 1 calc R
C20 C 0.32680(19) 0.87345(18) 0.07867(18) 0.0229(6) Uani 1 1 d .
H20 H 0.3155 0.8688 0.0142 0.027 Uiso 1 1 calc R
C21 C 0.42747(19) 0.86245(17) 0.15058(17) 0.0191(5) Uani 1 1 d .
C22 C 0.44049(19) 0.86998(17) 0.24394(17) 0.0193(5) Uani 1 1 d .
H22 H 0.5096 0.8638 0.2939 0.023 Uiso 1 1 calc R
C23 C 0.17488(18) 0.91007(17) 0.22994(17) 0.0182(5) Uani 1 1 d .
C24 C 0.5240(2) 0.84089(18) 0.13178(18) 0.0221(6) Uani 1 1 d .

loop_
_atom_site_aniso_label
_atom_site_aniso_U_11
_atom_site_aniso_U_22
_atom_site_aniso_U_33
_atom_site_aniso_U_23
_atom_site_aniso_U_13
_atom_site_aniso_U_12
Cu1 0.01378(14) 0.02583(18) 0.01504(15) -0.00039(13) 0.00805(11) 0.00052(13)
Ni1 0.01184(14) 0.01660(17) 0.01924(16) 0.00034(13) 0.00787(12) 0.00032(12)
N1 0.0133(10) 0.0220(12) 0.0249(11) 0.0023(9) 0.0090(9) 0.0012(9)
N2 0.0159(10) 0.0227(12) 0.0250(11) -0.0010(9) 0.0107(9) -0.0003(9)
N3 0.0139(10) 0.0221(12) 0.0221(11) 0.0000(9) 0.0102(9) 0.0013(9)
N4 0.0147(10) 0.0203(12) 0.0212(11) -0.0002(9) 0.0066(9) 0.0004(9)
N5 0.0131(9) 0.0201(11) 0.0175(10) 0.0007(9) 0.0076(8) 0.0013(8)
N6 0.0147(10) 0.0219(12) 0.0170(10) 0.0025(9) 0.0081(8) 0.0019(9)
O1 0.0170(9) 0.0247(11) 0.0268(10) 0.0011(9) 0.0111(8) 0.0029(9)
O2 0.0204(10) 0.0257(12) 0.0338(11) -0.0033(9) 0.0175(8) -0.0006(9)
O3 0.0170(8) 0.0255(10) 0.0193(9) 0.0015(7) 0.0108(7) 0.0010(7)
O4 0.0127(9) 0.0260(10) 0.0251(9) 0.0035(8) 0.0059(7) 0.0021(7)
O5 0.0223(10) 0.0502(14) 0.0305(10) -0.0049(10) 0.0140(8) -0.0111(9)
O6 0.0251(10) 0.0539(14) 0.0260(10) 0.0123(10) 0.0163(8) 0.0059(10)
O7 0.0151(8) 0.0286(10) 0.0204(9) 0.0004(8) 0.0106(7) 0.0007(7)
O8 0.0157(9) 0.0350(12) 0.0248(10) 0.0030(8) 0.0097(8) 0.0047(8)
O9 0.0178(10) 0.0671(16) 0.0271(10) -0.0004(10) 0.0119(8) 0.0132(10)
O10 0.0227(10) 0.0560(14) 0.0236(10) -0.0099(9) 0.0152(8) -0.0036(10)
O11 0.0511(14) 0.0265(12) 0.0249(12) 0.0008(11) -0.0013(11) 0.0021(12)
C1 0.0190(13) 0.0194(14) 0.0348(15) 0.0066(12) 0.0122(11) 0.0016(11)
C2 0.0220(13) 0.0197(14) 0.0357(15) -0.0016(12) 0.0113(12) -0.0021(11)
C3 0.0260(14) 0.0257(15) 0.0256(14) -0.0072(11) 0.0111(11) -0.0040(11)
C4 0.0214(13) 0.0336(16) 0.0217(13) -0.0008(12) 0.0081(11) 0.0002(12)
C5 0.0233(14) 0.0304(16) 0.0198(13) 0.0012(11) 0.0098(11) -0.0014(12)
C6 0.0201(13) 0.0194(14) 0.0306(14) 0.0068(11) 0.0100(11) -0.0001(11)
C7 0.0210(13) 0.0192(14) 0.0342(15) 0.0007(12) 0.0077(12) -0.0022(11)
C8 0.0199(13) 0.0244(15) 0.0252(14) -0.0061(11) 0.0069(11) -0.0022(11)
C9 0.0176(12) 0.0342(17) 0.0208(13) -0.0013(12) 0.0061(10) 0.0005(11)
C10 0.0208(13) 0.0321(16) 0.0231(13) 0.0070(12) 0.0103(11) 0.0060(11)
C11 0.0139(11) 0.0161(13) 0.0195(12) 0.0000(10) 0.0072(10) 0.0011(10)
C12 0.0165(12) 0.0323(16) 0.0161(12) 0.0019(11) 0.0034(10) -0.0037(11)
C13 0.0218(13) 0.0337(16) 0.0155(12) 0.0014(11) 0.0083(10) -0.0027(12)
C14 0.0171(12) 0.0196(13) 0.0215(12) 0.0015(10) 0.0104(10) 0.0015(10)
C15 0.0124(11) 0.0215(13) 0.0189(12) 0.0001(10) 0.0066(9) -0.0005(10)
C16 0.0153(12) 0.0125(12) 0.0253(13) 0.0041(10) 0.0103(10) 0.0034(9)
C17 0.0193(13) 0.0222(14) 0.0278(14) 0.0043(11) 0.0152(11) 0.0007(11)
C18 0.0170(12) 0.0187(13) 0.0189(12) 0.0010(10) 0.0099(10) 0.0020(10)
C19 0.0177(12) 0.0311(16) 0.0196(12) 0.0009(11) 0.0062(10) 0.0021(11)
C20 0.0220(13) 0.0310(15) 0.0183(12) 0.0004(11) 0.0112(11) 0.0044(11)
C21 0.0181(12) 0.0205(14) 0.0216(13) -0.0004(10) 0.0113(10) 0.0024(10)
C22 0.0148(12) 0.0248(14) 0.0202(12) 0.0007(11) 0.0092(10) 0.0020(10)
C23 0.0158(12) 0.0191(13) 0.0219(13) -0.0001(10) 0.0101(10) -0.0006(10)
C24 0.0212(13) 0.0239(14) 0.0248(14) -0.0030(11) 0.0131(11) -0.0004(11)

loop_
_atom_type_symbol
_atom_type_description
_atom_type_scat_dispersion_real
_atom_type_scat_dispersion_imag
_atom_type_scat_source
C C 0.0033 0.0016 'International Tables Vol C Tables 4.2.6.8 and 6.1.1.4'
H H 0.0000 0.0000 'International Tables Vol C Tables 4.2.6.8 and 6.1.1.4'
N N 0.0061 0.0033 'International Tables Vol C Tables 4.2.6.8 and 6.1.1.4'
O O 0.0106 0.0060 'International Tables Vol C Tables 4.2.6.8 and 6.1.1.4'
Ni Ni 0.3393 1.1124 'International Tables Vol C Tables 4.2.6.8 and 6.1.1.4'
Cu Cu 0.3201 1.2651 'International Tables Vol C Tables 4.2.6.8 and 6.1.1.4'

loop_
_geom_angle_atom_site_label_1
_geom_angle_atom_site_label_2
_geom_angle_atom_site_label_3
_geom_angle
O7 Cu1 N5 96.21(7)
O7 Cu1 O3 164.34(8)
N5 Cu1 O3 82.85(7)
O7 Cu1 N6 82.80(7)
N5 Cu1 N6 176.67(9)
O3 Cu1 N6 97.24(7)
O7 Cu1 O11 96.07(9)
N5 Cu1 O11 92.25(9)
O3 Cu1 O11 99.59(9)
N6 Cu1 O11 91.02(9)
N4 Ni1 N1 95.17(8)
N4 Ni1 N3 85.83(8)
N1 Ni1 N3 178.78(8)
N4 Ni1 N2 179.69(10)
N1 Ni1 N2 85.12(8)
N3 Ni1 N2 93.88(8)
N4 Ni1 O1 89.75(8)
N1 Ni1 O1 88.55(8)
N3 Ni1 O1 90.75(8)
N2 Ni1 O1 90.13(8)
N4 Ni1 O2 87.80(8)
N1 Ni1 O2 92.92(8)
N3 Ni1 O2 87.82(8)
N2 Ni1 O2 92.31(8)
O1 Ni1 O2 177.25(9)
C10 N1 C1 113.1(2)
C10 N1 Ni1 115.26(17)
C1 N1 Ni1 105.58(15)
C2 N2 C3 113.5(2)
C2 N2 Ni1 106.36(15)
C3 N2 Ni1 116.34(16)
C6 N3 C5 113.2(2)
C6 N3 Ni1 104.98(15)
C5 N3 Ni1 115.56(17)
C7 N4 C8 112.8(2)
C7 N4 Ni1 105.19(15)
C8 N4 Ni1 115.45(16)
C15 N5 C11 119.4(2)
C15 N5 Cu1 127.83(16)
C11 N5 Cu1 112.73(15)
C22 N6 C18 119.4(2)
C22 N6 Cu1 127.65(16)
C18 N6 Cu1 112.51(15)
C16 O3 Cu1 114.75(14)
C23 O7 Cu1 115.06(14)
N1 C1 C2 108.8(2)
N2 C2 C1 108.8(2)
N2 C3 C4 110.9(2)
C5 C4 C3 115.6(2)
N3 C5 C4 112.7(2)
N3 C6 C7 108.8(2)
N4 C7 C6 109.0(2)
N4 C8 C9 111.3(2)
C10 C9 C8 115.7(2)
N1 C10 C9 113.3(2)
N5 C11 C12 121.8(2)
N5 C11 C16 113.9(2)
C12 C11 C16 124.2(2)
C11 C12 C13 118.7(2)
C14 C13 C12 119.6(2)
C13 C14 C15 118.0(2)
C13 C14 C17 122.7(2)
C15 C14 C17 119.2(2)
N5 C15 C14 122.4(2)
O4 C16 O3 125.3(2)
O4 C16 C11 119.2(2)
O3 C16 C11 115.5(2)
O6 C17 O5 126.2(2)
O6 C17 C14 117.7(2)
O5 C17 C14 116.1(2)
N6 C18 C19 122.1(2)
N6 C18 C23 114.0(2)
C19 C18 C23 123.8(2)
C18 C19 C20 118.5(2)
C21 C20 C19 119.6(2)
C20 C21 C22 118.3(2)
C20 C21 C24 122.8(2)
C22 C21 C24 118.9(2)
N6 C22 C21 122.0(2)
O8 C23 O7 125.8(2)
O8 C23 C18 119.1(2)
O7 C23 C18 115.0(2)
O10 C24 O9 126.1(2)
O10 C24 C21 118.0(2)
O9 C24 C21 115.9(2)

loop_
_geom_bond_atom_site_label_1
_geom_bond_atom_site_label_2
_geom_bond_distance
Cu1 O7 1.9668(16)
Cu1 N5 1.9728(19)
Cu1 O3 1.9733(16)
Cu1 N6 1.9791(19)
Cu1 O11 2.211(2)
Ni1 N4 2.066(2)
Ni1 N1 2.075(2)
Ni1 N3 2.076(2)
Ni1 N2 2.077(2)
Ni1 O1 2.1519(18)
Ni1 O2 2.1610(19)
N1 C10 1.476(3)
N1 C1 1.485(3)
N2 C2 1.482(3)
N2 C3 1.488(3)
N3 C6 1.476(3)
N3 C5 1.477(3)
N4 C7 1.479(3)
N4 C8 1.485(3)
N5 C15 1.337(3)
N5 C11 1.349(3)
N6 C22 1.337(3)
N6 C18 1.341(3)
O3 C16 1.273(3)
O4 C16 1.243(3)
O5 C17 1.249(3)
O6 C17 1.248(3)
O7 C23 1.270(3)
O8 C23 1.235(3)
O9 C24 1.246(3)
O10 C24 1.244(3)
C1 C2 1.512(4)
C3 C4 1.535(4)
C4 C5 1.524(4)
C6 C7 1.512(4)
C8 C9 1.530(4)
C9 C10 1.527(4)
C11 C12 1.374(3)
C11 C16 1.514(3)
C12 C13 1.401(3)
C13 C14 1.383(3)
C14 C15 1.391(3)
C14 C17 1.525(3)
C18 C19 1.378(3)
C18 C23 1.519(3)
C19 C20 1.393(3)
C20 C21 1.382(3)
C21 C22 1.390(3)
C21 C24 1.524(3)

loop_
_geom_hbond_atom_site_label_D
_geom_hbond_atom_site_label_H
_geom_hbond_atom_site_label_A
_geom_hbond_distance_DH
_geom_hbond_distance_HA
_geom_hbond_distance_DA
_geom_hbond_angle_DHA
_geom_hbond_site_symmetry_A
N1 H1 O8 0.870(17) 2.204(18) 3.063(3) 169(2) 2_545
O1 H1C O9 0.84(3) 1.81(3) 2.649(3) 173(3) 2_645
O2 H2D O8 0.83(4) 2.19(4) 2.895(3) 142(4) 2_545
N2 H2 O10 0.871(17) 2.268(19) 3.106(3) 161(3) 2_645
N3 H3 O4 0.870(16) 2.327(18) 3.168(3) 163(2) 3_666
O1 H1D O4 0.807(18) 2.03(2) 2.778(3) 155(3) 3_666
N4 H4 O6 0.92(3) 2.28(3) 3.136(3) 155(3) 3_566
O2 H2C O5 0.89(4) 1.81(4) 2.699(3) 176(4) 3_566
O11 H11A O10 0.82(3) 1.95(3) 2.750(3) 163(3) 4_576
O11 H11B O6 0.78(4) 1.95(4) 2.722(3) 173(4) 4_575

loop_
_platon_squeeze_void_nr
_platon_squeeze_void_average_x
_platon_squeeze_void_average_y
_platon_squeeze_void_average_z
_platon_squeeze_void_volume
_platon_squeeze_void_count_electrons
1 0.064 0.049 0.031 18.8 4.0
2 0.064 0.450 0.531 17.8 3.1
3 -0.075 0.558 0.463 15.8 1.9
4 -0.075 0.942 0.963 14.8 2.3
5 0.042 0.014 0.569 7.1 0.0
6 0.042 0.486 0.069 7.0 -0.5
7 0.461 0.530 0.417 19.8 2.1
8 0.461 0.970 0.917 19.5 1.4
9 0.542 0.033 0.091 19.2 1.3
10 0.542 0.467 0.591 19.0 2.0
11 0.957 0.514 0.928 6.7 -0.5
12 0.957 0.986 0.428 6.6 0.0
